data_4514593
loop_
_publ_author_name
'Wu, Tien-Lin'
'Lo, Shih-Han'
'Chang, Yu-Che'
'Huang, Min-Jie'
'Cheng, Chien-Hong'

_publ_section_title
;
 Steric Switching for Thermally Activated Delayed Fluorescence by
 Controlling the Dihedral Angles between Donor and Acceptor in Organoboron
 Emitters.
;
_journal_issue 11
_journal_name_full 'ACS applied materials &amp; interfaces'
_journal_page_first 10768
_journal_page_last 10776
_journal_paper_doi 10.1021/acsami.8b21568
_journal_volume 11
_journal_year 2019
_chemical_formula_sum 'C65 H66 B N3'
_chemical_formula_weight 900.01
_space_group_crystal_system monoclinic
_space_group_IT_number 14
_space_group_name_Hall '-P 2yn'
_space_group_name_H-M_alt 'P 1 21/n 1'
_symmetry_space_group_name_Hall '-P 2yn'
_symmetry_space_group_name_H-M 'P 1 21/n 1'
_atom_sites_solution_hydrogens geom
_audit_creation_method SHELXL-2014/6
_cell_angle_alpha 90
_cell_angle_beta 113.255(3)
_cell_angle_gamma 90
_cell_formula_units_Z 4
_cell_length_a 16.3320(11)
_cell_length_b 20.5380(15)
_cell_length_c 16.6758(12)
_cell_measurement_reflns_used 5149
_cell_measurement_temperature 100(2)
_cell_measurement_theta_max 25.3368
_cell_measurement_theta_min 2.4033
_cell_volume 5139.1(6)
_computing_cell_refinement 'SAINT V8.34A (Bruker AXS Inc., 2013)'
_computing_data_collection 'Bruker APEX2'
_computing_data_reduction 'SAINT V8.34A (Bruker AXS Inc., 2013)'
_computing_molecular_graphics 'Bruker SHELXTL'
_computing_publication_material 'Bruker SHELXTL'
_computing_structure_refinement 'SHELXL-2014/6 (Sheldrick, 2014)'
_diffrn_ambient_temperature 100(2)
_diffrn_detector_area_resol_mean 8.3333
_diffrn_measured_fraction_theta_full 1.000
_diffrn_measured_fraction_theta_max 0.998
_diffrn_measurement_device_type 'Bruker APEX-II CCD'
_diffrn_measurement_method '\f and \w scans'
_diffrn_radiation_type MoK\a
_diffrn_radiation_wavelength 0.71073
_diffrn_reflns_av_R_equivalents 0.0532
_diffrn_reflns_av_unetI/netI 0.0603
_diffrn_reflns_Laue_measured_fraction_full 1.000
_diffrn_reflns_Laue_measured_fraction_max 0.998
_diffrn_reflns_limit_h_max 17
_diffrn_reflns_limit_h_min -20
_diffrn_reflns_limit_k_max 25
_diffrn_reflns_limit_k_min -25
_diffrn_reflns_limit_l_max 20
_diffrn_reflns_limit_l_min -13
_diffrn_reflns_number 38371
_diffrn_reflns_point_group_measured_fraction_full 1.000
_diffrn_reflns_point_group_measured_fraction_max 0.998
_diffrn_reflns_theta_full 25.242
_diffrn_reflns_theta_max 26.408
_diffrn_reflns_theta_min 1.658
_exptl_absorpt_coefficient_mu 0.066
_exptl_absorpt_correction_T_max 0.9485
_exptl_absorpt_correction_T_min 0.9030
_exptl_absorpt_correction_type multi-scan
_exptl_absorpt_process_details 'SADABS V2014/4 (Bruker AXS Inc.)'
_exptl_crystal_colour 'Pale Yellow'
_exptl_crystal_density_diffrn 1.163
_exptl_crystal_density_meas ?
_exptl_crystal_density_method 'not measured'
_exptl_crystal_description Lump
_exptl_crystal_F_000 1928
_exptl_crystal_size_max 0.20
_exptl_crystal_size_mid 0.18
_exptl_crystal_size_min 0.18
_refine_diff_density_max 0.251
_refine_diff_density_min -0.222
_refine_diff_density_rms 0.043
_refine_ls_extinction_method none
_refine_ls_goodness_of_fit_ref 1.021
_refine_ls_hydrogen_treatment constr
_refine_ls_matrix_type full
_refine_ls_number_parameters 636
_refine_ls_number_reflns 10541
_refine_ls_number_restraints 0
_refine_ls_restrained_S_all 1.021
_refine_ls_R_factor_all 0.0846
_refine_ls_R_factor_gt 0.0517
_refine_ls_shift/su_max 0.005
_refine_ls_shift/su_mean 0.000
_refine_ls_structure_factor_coef Fsqd
_refine_ls_weighting_details 'w=1/[\s^2^(Fo^2^)+(0.0474P)^2^+1.2466P] where P=(Fo^2^+2Fc^2^)/3'
_refine_ls_weighting_scheme calc
_refine_ls_wR_factor_gt 0.1101
_refine_ls_wR_factor_ref 0.1264
_reflns_Friedel_coverage 0.000
_reflns_number_gt 7131
_reflns_number_total 10541
_reflns_threshold_expression 'I > 2\s(I)'
_cod_data_source_file am8b21568_si_003.cif
_cod_data_source_block 170623lt_0m
_cod_depositor_comments
;
The following automatic conversions were performed:

'_exptl_crystal_density_meas' value 'not measured' was changed to '?'
- the value is perceived as not measured.

Automatic conversion script
Id: cif_fix_values 4973 2017-02-22 13:04:09Z antanas 
;
_cod_database_code 4514593
_shelx_space_group_comment
;
The symmetry employed for this shelxl refinement is uniquely defined
by the following loop, which should always be used as a source of
symmetry information in preference to the above space-group names.
They are only intended as comments.
;
_shelxl_version_number 2014/6

loop_
_space_group_symop_operation_xyz
'x, y, z'
'-x+1/2, y+1/2, -z+1/2'
'-x, -y, -z'
'x-1/2, -y-1/2, z-1/2'

loop_
_atom_site_label
_atom_site_type_symbol
_atom_site_fract_x
_atom_site_fract_y
_atom_site_fract_z
_atom_site_U_iso_or_equiv
_atom_site_adp_type
_atom_site_occupancy
_atom_site_site_symmetry_order
_atom_site_calc_flag
_atom_site_refinement_flags_posn
_atom_site_refinement_flags_adp
N1 N 0.81895(9) 1.00598(7) 0.12099(9) 0.0219(3) Uani 1 1 d . .
N2 N 0.86166(9) 0.53884(7) -0.01753(10) 0.0241(3) Uani 1 1 d . .
N3 N 0.97651(9) 0.79947(7) 0.01009(10) 0.0265(4) Uani 1 1 d . .
C1 C 0.46215(12) 1.10098(9) -0.01673(12) 0.0324(5) Uani 1 1 d . .
H18 H 0.4366 1.0945 0.0269 0.049 Uiso 1 1 calc R U
H17 H 0.4259 1.0779 -0.0705 0.049 Uiso 1 1 calc R U
H1 H 0.4630 1.1476 -0.0291 0.049 Uiso 1 1 calc R U
C2 C 0.55627(11) 1.07464(8) 0.01798(12) 0.0259(4) Uani 1 1 d . .
C3 C 0.60603(11) 1.06785(8) 0.10647(12) 0.0249(4) Uani 1 1 d . .
H19 H 0.5812 1.0796 0.1473 0.030 Uiso 1 1 calc R U
C4 C 0.69276(11) 1.04374(8) 0.13567(11) 0.0220(4) Uani 1 1 d . .
C5 C 0.72984(11) 1.02624(8) 0.07543(12) 0.0225(4) Uani 1 1 d . .
C6 C 0.85632(11) 0.95469(8) 0.08661(11) 0.0215(4) Uani 1 1 d . .
C7 C 0.81781(11) 0.89424(8) 0.07205(11) 0.0222(4) Uani 1 1 d . .
H12 H 0.7639 0.8882 0.0802 0.027 Uiso 1 1 calc R U
C8 C 0.85474(11) 0.84074(8) 0.04552(11) 0.0222(4) Uani 1 1 d . .
C9 C 0.86699(11) 0.71956(9) 0.01449(11) 0.0236(4) Uani 1 1 d . .
C10 C 0.84103(11) 0.65359(8) 0.00705(11) 0.0241(4) Uani 1 1 d . .
H30 H 0.7896 0.6419 0.0171 0.029 Uiso 1 1 calc R U
C11 C 0.88730(12) 0.60605(9) -0.01413(12) 0.0270(4) Uani 1 1 d . .
C12 C 0.80801(11) 0.50420(9) -0.09185(12) 0.0256(4) Uani 1 1 d . .
C13 C 0.79766(11) 0.44056(9) -0.06644(12) 0.0250(4) Uani 1 1 d . .
C14 C 0.75280(12) 0.39346(11) -0.12915(13) 0.0358(5) Uani 1 1 d . .
H65 H 0.7472 0.3502 -0.1119 0.043 Uiso 1 1 calc R U
C15 C 0.71695(14) 0.41041(13) -0.21581(14) 0.0470(6) Uani 1 1 d . .
C16 C 0.67354(18) 0.35971(16) -0.28596(17) 0.0827(10) Uani 1 1 d . .
H66 H 0.7186 0.3404 -0.3037 0.124 Uiso 1 1 calc R U
H3 H 0.6272 0.3804 -0.3365 0.124 Uiso 1 1 calc R U
H2 H 0.6468 0.3256 -0.2630 0.124 Uiso 1 1 calc R U
C17 C 0.84542(11) 0.43649(8) 0.02646(11) 0.0218(4) Uani 1 1 d . .
C18 C 0.86031(12) 0.38519(9) 0.08562(12) 0.0267(4) Uani 1 1 d . .
H64 H 0.8301 0.3449 0.0671 0.032 Uiso 1 1 calc R U
C19 C 0.91914(13) 0.39345(10) 0.17108(13) 0.0319(5) Uani 1 1 d . .
C20 C 0.94306(15) 0.33819(11) 0.23553(15) 0.0481(6) Uani 1 1 d . .
H6 H 0.9131 0.2984 0.2060 0.072 Uiso 1 1 calc R U
H4 H 0.9239 0.3487 0.2828 0.072 Uiso 1 1 calc R U
H5 H 1.0077 0.3315 0.2597 0.072 Uiso 1 1 calc R U
C21 C 0.96044(12) 0.45443(10) 0.19600(12) 0.0328(5) Uani 1 1 d . .
H63 H 1.0009 0.4596 0.2550 0.039 Uiso 1 1 calc R U
C22 C 0.94676(12) 0.50751(9) 0.14125(12) 0.0276(4) Uani 1 1 d . .
C23 C 0.88677(11) 0.49728(8) 0.05475(11) 0.0219(4) Uani 1 1 d . .
C24 C 0.76885(12) 0.52385(11) -0.17975(13) 0.0351(5) Uani 1 1 d . .
C25 C 0.72411(13) 0.47530(13) -0.23862(14) 0.0468(6) Uani 1 1 d . .
H7 H 0.6964 0.4868 -0.2986 0.056 Uiso 1 1 calc R U
C26 C 0.77470(16) 0.59164(11) -0.21170(14) 0.0498(6) Uani 1 1 d . .
H9 H 0.8358 0.6001 -0.2060 0.075 Uiso 1 1 calc R U
H8 H 0.7582 0.6234 -0.1768 0.075 Uiso 1 1 calc R U
H10 H 0.7339 0.5956 -0.2731 0.075 Uiso 1 1 calc R U
C27 C 0.96131(13) 0.62290(9) -0.03126(13) 0.0350(5) Uani 1 1 d . .
H11 H 0.9923 0.5901 -0.0483 0.042 Uiso 1 1 calc R U
C28 C 0.99012(13) 0.68614(9) -0.02393(14) 0.0362(5) Uani 1 1 d . .
H59 H 1.0411 0.6968 -0.0354 0.043 Uiso 1 1 calc R U
C29 C 0.94466(12) 0.73536(9) 0.00050(12) 0.0268(4) Uani 1 1 d . .
C30 C 0.93482(11) 0.85117(8) 0.03333(11) 0.0225(4) Uani 1 1 d . .
C31 C 0.83590(11) 1.00757(8) 0.21110(11) 0.0214(4) Uani 1 1 d . .
C32 C 0.76011(11) 1.03134(8) 0.22177(11) 0.0223(4) Uani 1 1 d . .
C33 C 0.68145(12) 1.03240(8) -0.01442(12) 0.0245(4) Uani 1 1 d . .
C34 C 0.71896(13) 1.01651(10) -0.08147(12) 0.0326(5) Uani 1 1 d . .
H13 H 0.7255 0.9692 -0.0842 0.049 Uiso 1 1 calc R U
H14 H 0.7773 1.0373 -0.0650 0.049 Uiso 1 1 calc R U
H15 H 0.6784 1.0326 -0.1387 0.049 Uiso 1 1 calc R U
C35 C 0.59534(12) 1.05684(9) -0.03993(12) 0.0271(4) Uani 1 1 d . .
H16 H 0.5608 1.0618 -0.1006 0.033 Uiso 1 1 calc R U
C36 C 0.76047(11) 1.03846(9) 0.30509(11) 0.0248(4) Uani 1 1 d . .
H20 H 0.7094 1.0551 0.3120 0.030 Uiso 1 1 calc R U
C37 C 0.83530(11) 1.02128(9) 0.37756(11) 0.0247(4) Uani 1 1 d . .
C38 C 0.90940(12) 0.99727(9) 0.36417(12) 0.0267(4) Uani 1 1 d . .
H24 H 0.9604 0.9850 0.4141 0.032 Uiso 1 1 calc R U
C39 C 0.91320(12) 0.99026(9) 0.28306(12) 0.0257(4) Uani 1 1 d . .
C40 C 0.99870(13) 0.96863(12) 0.27659(13) 0.0424(6) Uani 1 1 d . .
H21 H 1.0449 0.9628 0.3354 0.064 Uiso 1 1 calc R U
H22 H 1.0179 1.0017 0.2454 0.064 Uiso 1 1 calc R U
H23 H 0.9888 0.9273 0.2448 0.064 Uiso 1 1 calc R U
C41 C 0.83963(12) 1.02933(10) 0.46890(12) 0.0313(5) Uani 1 1 d . .
H26 H 0.8770 1.0670 0.4965 0.047 Uiso 1 1 calc R U
H27 H 0.8653 0.9900 0.5029 0.047 Uiso 1 1 calc R U
H25 H 0.7794 1.0362 0.4668 0.047 Uiso 1 1 calc R U
C42 C 0.93333(12) 0.96462(9) 0.07106(11) 0.0254(4) Uani 1 1 d . .
H29 H 0.9591 1.0068 0.0785 0.030 Uiso 1 1 calc R U
C43 C 0.97248(12) 0.91394(9) 0.04512(12) 0.0261(4) Uani 1 1 d . .
H28 H 1.0251 0.9214 0.0351 0.031 Uiso 1 1 calc R U
C44 C 0.72422(11) 0.75572(8) 0.04605(11) 0.0202(4) Uani 1 1 d . .
C45 C 0.64716(11) 0.73814(8) -0.02797(11) 0.0220(4) Uani 1 1 d . .
C46 C 0.64595(12) 0.74798(9) -0.11916(12) 0.0273(4) Uani 1 1 d . .
H34 H 0.7085 0.7423 -0.1144 0.033 Uiso 1 1 calc R U
C47 C 0.61782(14) 0.81731(10) -0.15083(13) 0.0412(5) Uani 1 1 d . .
H33 H 0.6220 0.8238 -0.2073 0.062 Uiso 1 1 calc R U
H31 H 0.6572 0.8483 -0.1083 0.062 Uiso 1 1 calc R U
H32 H 0.5562 0.8244 -0.1572 0.062 Uiso 1 1 calc R U
C48 C 0.58841(14) 0.69869(11) -0.18604(13) 0.0449(6) Uani 1 1 d . .
H35 H 0.5257 0.7052 -0.1959 0.067 Uiso 1 1 calc R U
H36 H 0.6067 0.6545 -0.1641 0.067 Uiso 1 1 calc R U
H37 H 0.5958 0.7047 -0.2411 0.067 Uiso 1 1 calc R U
C49 C 0.57330(11) 0.71391(8) -0.01639(12) 0.0242(4) Uani 1 1 d . .
H38 H 0.5221 0.7021 -0.0663 0.029 Uiso 1 1 calc R U
C50 C 0.57171(11) 0.70628(8) 0.06599(12) 0.0227(4) Uani 1 1 d . .
C51 C 0.64611(11) 0.72570(8) 0.13760(12) 0.0231(4) Uani 1 1 d . .
H39 H 0.6455 0.7222 0.1942 0.028 Uiso 1 1 calc R U
C52 C 0.72204(11) 0.75022(8) 0.12921(11) 0.0219(4) Uani 1 1 d . .
C53 C 0.80369(12) 0.76729(9) 0.21124(12) 0.0264(4) Uani 1 1 d . .
H40 H 0.8504 0.7843 0.1920 0.032 Uiso 1 1 calc R U
C54 C 0.78504(13) 0.82058(10) 0.26601(13) 0.0387(5) Uani 1 1 d . .
H41 H 0.7443 0.8038 0.2913 0.058 Uiso 1 1 calc R U
H43 H 0.7578 0.8582 0.2288 0.058 Uiso 1 1 calc R U
H42 H 0.8411 0.8339 0.3130 0.058 Uiso 1 1 calc R U
C55 C 0.84151(13) 0.70694(10) 0.26636(13) 0.0360(5) Uani 1 1 d . .
H45 H 0.7971 0.6889 0.2861 0.054 Uiso 1 1 calc R U
H44 H 0.8953 0.7187 0.3172 0.054 Uiso 1 1 calc R U
H46 H 0.8565 0.6744 0.2314 0.054 Uiso 1 1 calc R U
C56 C 0.48871(11) 0.67722(9) 0.07282(12) 0.0282(4) Uani 1 1 d . .
H50 H 0.4720 0.6377 0.0347 0.034 Uiso 1 1 calc R U
C57 C 0.50200(13) 0.65561(10) 0.16445(13) 0.0348(5) Uani 1 1 d . .
H49 H 0.5542 0.6271 0.1880 0.052 Uiso 1 1 calc R U
H47 H 0.4490 0.6320 0.1623 0.052 Uiso 1 1 calc R U
H48 H 0.5113 0.6939 0.2021 0.052 Uiso 1 1 calc R U
C58 C 0.41068(12) 0.72523(11) 0.03681(14) 0.0403(5) Uani 1 1 d . .
H53 H 0.3564 0.7045 0.0360 0.060 Uiso 1 1 calc R U
H52 H 0.4020 0.7379 -0.0227 0.060 Uiso 1 1 calc R U
H51 H 0.4239 0.7640 0.0741 0.060 Uiso 1 1 calc R U
C59 C 1.06095(12) 0.81023(9) 0.00261(12) 0.0255(4) Uani 1 1 d . .
C60 C 1.06315(12) 0.82683(10) -0.07646(13) 0.0322(5) Uani 1 1 d . .
H58 H 1.0091 0.8334 -0.1259 0.039 Uiso 1 1 calc R U
C61 C 1.14410(12) 0.83395(9) -0.08409(13) 0.0327(5) Uani 1 1 d . .
H57 H 1.1455 0.8457 -0.1387 0.039 Uiso 1 1 calc R U
C62 C 1.22241(12) 0.82414(9) -0.01292(13) 0.0305(5) Uani 1 1 d . .
H56 H 1.2779 0.8285 -0.0184 0.037 Uiso 1 1 calc R U
C63 C 1.22036(12) 0.80792(10) 0.06648(13) 0.0346(5) Uani 1 1 d . .
H55 H 1.2746 0.8014 0.1158 0.042 Uiso 1 1 calc R U
C64 C 1.13939(12) 0.80101(9) 0.07477(13) 0.0312(5) Uani 1 1 d . .
H54 H 1.1380 0.7900 0.1296 0.037 Uiso 1 1 calc R U
C65 C 0.99895(14) 0.56919(10) 0.17615(14) 0.0430(5) Uani 1 1 d . .
H62 H 1.0361 0.5638 0.2384 0.065 Uiso 1 1 calc R U
H61 H 0.9576 0.6055 0.1682 0.065 Uiso 1 1 calc R U
H60 H 1.0370 0.5782 0.1445 0.065 Uiso 1 1 calc R U
B1 B 0.81370(13) 0.77302(10) 0.03561(13) 0.0224(4) Uani 1 1 d . .

loop_
_atom_site_aniso_label
_atom_site_aniso_U_11
_atom_site_aniso_U_22
_atom_site_aniso_U_33
_atom_site_aniso_U_23
_atom_site_aniso_U_13
_atom_site_aniso_U_12
N1 0.0224(8) 0.0226(8) 0.0209(9) -0.0018(6) 0.0087(6) 0.0019(6)
N2 0.0243(8) 0.0232(8) 0.0258(9) -0.0012(7) 0.0111(7) 0.0021(6)
N3 0.0243(8) 0.0248(8) 0.0395(10) -0.0012(7) 0.0225(7) -0.0003(7)
C1 0.0287(11) 0.0332(11) 0.0294(12) -0.0009(9) 0.0052(9) 0.0044(9)
C2 0.0226(10) 0.0229(10) 0.0273(11) -0.0013(8) 0.0045(8) 0.0013(7)
C3 0.0226(10) 0.0261(10) 0.0251(11) -0.0042(8) 0.0086(8) 0.0011(8)
C4 0.0213(9) 0.0209(9) 0.0233(10) -0.0009(8) 0.0082(8) 0.0001(7)
C5 0.0230(9) 0.0188(9) 0.0253(11) -0.0001(7) 0.0091(8) -0.0004(7)
C6 0.0225(9) 0.0227(9) 0.0202(10) 0.0013(8) 0.0093(8) 0.0051(7)
C7 0.0217(9) 0.0265(10) 0.0201(10) 0.0026(8) 0.0101(8) 0.0028(8)
C8 0.0204(9) 0.0258(10) 0.0224(10) 0.0014(8) 0.0106(8) 0.0035(7)
C9 0.0215(9) 0.0262(10) 0.0272(11) 0.0027(8) 0.0139(8) 0.0027(8)
C10 0.0212(9) 0.0270(10) 0.0280(11) 0.0023(8) 0.0140(8) 0.0031(8)
C11 0.0275(10) 0.0233(10) 0.0333(11) 0.0000(8) 0.0154(9) 0.0020(8)
C12 0.0186(9) 0.0357(11) 0.0247(11) -0.0016(8) 0.0108(8) 0.0012(8)
C13 0.0175(9) 0.0341(11) 0.0260(11) -0.0052(8) 0.0113(8) -0.0040(8)
C14 0.0290(11) 0.0491(13) 0.0347(13) -0.0123(10) 0.0183(9) -0.0176(9)
C15 0.0332(12) 0.0803(18) 0.0305(13) -0.0169(12) 0.0158(10) -0.0268(12)
C16 0.0690(18) 0.135(3) 0.0476(17) -0.0453(17) 0.0272(14) -0.0643(19)
C17 0.0168(9) 0.0253(10) 0.0271(11) -0.0029(8) 0.0126(8) 0.0006(7)
C18 0.0245(10) 0.0266(10) 0.0345(12) -0.0004(8) 0.0175(9) -0.0006(8)
C19 0.0307(11) 0.0371(12) 0.0322(12) 0.0072(9) 0.0169(9) 0.0054(9)
C20 0.0467(14) 0.0507(14) 0.0485(15) 0.0198(11) 0.0204(11) 0.0038(11)
C21 0.0293(11) 0.0451(13) 0.0213(11) -0.0018(9) 0.0072(8) 0.0029(9)
C22 0.0249(10) 0.0313(11) 0.0254(11) -0.0049(9) 0.0084(8) 0.0015(8)
C23 0.0201(9) 0.0246(10) 0.0230(10) -0.0015(8) 0.0107(8) 0.0039(7)
C24 0.0260(11) 0.0556(14) 0.0274(12) 0.0073(10) 0.0145(9) 0.0062(9)
C25 0.0272(11) 0.0903(19) 0.0229(12) 0.0003(12) 0.0099(9) -0.0083(12)
C26 0.0614(15) 0.0584(15) 0.0343(13) 0.0154(11) 0.0241(12) 0.0186(12)
C27 0.0331(11) 0.0277(11) 0.0546(14) -0.0031(10) 0.0283(10) 0.0053(9)
C28 0.0318(11) 0.0297(11) 0.0616(15) -0.0046(10) 0.0340(11) -0.0003(9)
C29 0.0263(10) 0.0236(10) 0.0345(12) -0.0004(8) 0.0164(9) 0.0017(8)
C30 0.0235(9) 0.0245(9) 0.0219(10) 0.0012(8) 0.0116(8) 0.0038(7)
C31 0.0228(9) 0.0214(9) 0.0208(10) -0.0026(7) 0.0095(8) -0.0010(7)
C32 0.0209(9) 0.0208(9) 0.0249(10) -0.0024(8) 0.0087(8) -0.0012(7)
C33 0.0290(10) 0.0213(9) 0.0230(11) -0.0012(8) 0.0099(8) -0.0010(8)
C34 0.0360(11) 0.0363(11) 0.0250(11) 0.0025(9) 0.0116(9) 0.0060(9)
C35 0.0289(10) 0.0253(10) 0.0222(11) -0.0003(8) 0.0047(8) 0.0007(8)
C36 0.0201(9) 0.0299(10) 0.0261(11) -0.0036(8) 0.0111(8) -0.0001(8)
C37 0.0235(10) 0.0287(10) 0.0227(10) -0.0023(8) 0.0099(8) -0.0033(8)
C38 0.0217(10) 0.0317(11) 0.0222(11) 0.0020(8) 0.0038(8) 0.0025(8)
C39 0.0242(10) 0.0285(10) 0.0236(11) -0.0014(8) 0.0086(8) 0.0026(8)
C40 0.0305(11) 0.0676(16) 0.0261(12) -0.0007(11) 0.0079(9) 0.0199(11)
C41 0.0256(10) 0.0442(12) 0.0248(11) -0.0011(9) 0.0108(8) -0.0004(9)
C42 0.0282(10) 0.0240(10) 0.0259(11) 0.0007(8) 0.0127(8) -0.0020(8)
C43 0.0254(10) 0.0284(10) 0.0298(11) 0.0018(8) 0.0166(8) -0.0008(8)
C44 0.0206(9) 0.0166(9) 0.0251(10) 0.0012(7) 0.0110(8) 0.0046(7)
C45 0.0239(10) 0.0192(9) 0.0252(10) 0.0011(8) 0.0122(8) 0.0054(7)
C46 0.0245(10) 0.0343(11) 0.0251(11) 0.0009(8) 0.0120(8) 0.0020(8)
C47 0.0458(13) 0.0480(13) 0.0317(12) 0.0129(10) 0.0174(10) 0.0102(10)
C48 0.0477(13) 0.0596(15) 0.0315(13) -0.0124(11) 0.0201(10) -0.0098(11)
C49 0.0184(9) 0.0280(10) 0.0246(11) -0.0012(8) 0.0066(8) 0.0020(8)
C50 0.0203(9) 0.0216(9) 0.0281(11) 0.0008(8) 0.0116(8) 0.0032(7)
C51 0.0244(10) 0.0258(10) 0.0223(10) 0.0010(8) 0.0125(8) 0.0019(8)
C52 0.0183(9) 0.0221(9) 0.0263(11) 0.0008(8) 0.0099(8) 0.0037(7)
C53 0.0217(9) 0.0320(10) 0.0265(11) 0.0020(8) 0.0107(8) -0.0039(8)
C54 0.0390(12) 0.0406(12) 0.0326(12) -0.0080(10) 0.0099(10) -0.0042(10)
C55 0.0286(11) 0.0402(12) 0.0332(12) 0.0050(10) 0.0057(9) 0.0012(9)
C56 0.0228(10) 0.0318(11) 0.0337(12) -0.0009(9) 0.0152(8) -0.0027(8)
C57 0.0314(11) 0.0369(12) 0.0413(13) 0.0031(10) 0.0198(10) -0.0039(9)
C58 0.0224(10) 0.0565(14) 0.0442(13) 0.0078(11) 0.0156(10) 0.0037(10)
C59 0.0242(10) 0.0241(10) 0.0352(12) -0.0024(8) 0.0193(9) -0.0011(8)
C60 0.0249(10) 0.0424(12) 0.0317(12) -0.0014(9) 0.0138(9) -0.0003(9)
C61 0.0328(11) 0.0371(12) 0.0373(12) -0.0009(9) 0.0234(10) -0.0032(9)
C62 0.0254(10) 0.0277(10) 0.0461(13) -0.0057(9) 0.0224(9) -0.0029(8)
C63 0.0227(10) 0.0382(12) 0.0421(13) -0.0004(10) 0.0118(9) 0.0022(9)
C64 0.0295(11) 0.0371(11) 0.0321(12) 0.0024(9) 0.0178(9) 0.0044(9)
C65 0.0451(13) 0.0371(12) 0.0347(13) -0.0128(10) 0.0027(10) -0.0054(10)
B1 0.0220(11) 0.0281(11) 0.0183(11) 0.0032(9) 0.0091(9) 0.0038(9)

loop_
_atom_type_symbol
_atom_type_description
_atom_type_scat_dispersion_real
_atom_type_scat_dispersion_imag
_atom_type_scat_source
C C 0.0033 0.0016 'International Tables Vol C Tables 4.2.6.8 and 6.1.1.4'
H H 0.0000 0.0000 'International Tables Vol C Tables 4.2.6.8 and 6.1.1.4'
N N 0.0061 0.0033 'International Tables Vol C Tables 4.2.6.8 and 6.1.1.4'
B B 0.0013 0.0007 'International Tables Vol C Tables 4.2.6.8 and 6.1.1.4'

loop_
_geom_angle_atom_site_label_1
_geom_angle_atom_site_label_2
_geom_angle_atom_site_label_3
_geom_angle
C5 N1 C31 106.98(13)
C5 N1 C6 120.56(14)
C31 N1 C6 120.09(14)
C12 N2 C23 108.73(14)
C12 N2 C11 126.51(15)
C23 N2 C11 124.76(15)
C30 N3 C29 123.11(14)
C30 N3 C59 119.52(14)
C29 N3 C59 117.14(14)
C2 C1 H18 109.5
C2 C1 H17 109.5
H18 C1 H17 109.5
C2 C1 H1 109.5
H18 C1 H1 109.5
H17 C1 H1 109.5
C3 C2 C35 118.30(16)
C3 C2 C1 121.67(16)
C35 C2 C1 120.03(16)
C2 C3 C4 119.78(16)
C2 C3 H19 120.1
C4 C3 H19 120.1
C3 C4 C5 120.32(16)
C3 C4 C32 132.78(16)
C5 C4 C32 106.90(15)
C33 C5 C4 121.43(16)
C33 C5 N1 129.06(15)
C4 C5 N1 109.46(15)
C7 C6 C42 118.95(16)
C7 C6 N1 119.66(15)
C42 C6 N1 121.33(15)
C6 C7 C8 122.69(16)
C6 C7 H12 118.7
C8 C7 H12 118.7
C7 C8 C30 117.51(16)
C7 C8 B1 121.48(15)
C30 C8 B1 120.90(15)
C10 C9 C29 117.63(15)
C10 C9 B1 122.17(15)
C29 C9 B1 120.20(16)
C11 C10 C9 122.17(16)
C11 C10 H30 118.9
C9 C10 H30 118.9
C10 C11 C27 119.37(17)
C10 C11 N2 121.02(15)
C27 C11 N2 119.60(15)
N2 C12 C13 108.32(15)
N2 C12 C24 130.23(18)
C13 C12 C24 121.45(17)
C14 C13 C12 120.48(17)
C14 C13 C17 131.82(18)
C12 C13 C17 107.51(15)
C15 C14 C13 119.4(2)
C15 C14 H65 120.3
C13 C14 H65 120.3
C14 C15 C25 118.7(2)
C14 C15 C16 120.9(2)
C25 C15 C16 120.4(2)
C15 C16 H66 109.5
C15 C16 H3 109.5
H66 C16 H3 109.5
C15 C16 H2 109.5
H66 C16 H2 109.5
H3 C16 H2 109.5
C18 C17 C23 120.32(17)
C18 C17 C13 132.42(17)
C23 C17 C13 107.10(15)
C19 C18 C17 119.52(17)
C19 C18 H64 120.2
C17 C18 H64 120.2
C18 C19 C21 118.20(17)
C18 C19 C20 121.58(19)
C21 C19 C20 120.14(19)
C19 C20 H6 109.5
C19 C20 H4 109.5
H6 C20 H4 109.5
C19 C20 H5 109.5
H6 C20 H5 109.5
H4 C20 H5 109.5
C22 C21 C19 125.03(18)
C22 C21 H63 117.5
C19 C21 H63 117.5
C21 C22 C23 115.21(17)
C21 C22 C65 119.20(17)
C23 C22 C65 125.51(17)
N2 C23 C22 129.95(16)
N2 C23 C17 108.26(15)
C22 C23 C17 121.65(16)
C25 C24 C12 115.3(2)
C25 C24 C26 120.19(19)
C12 C24 C26 124.54(19)
C24 C25 C15 124.6(2)
C24 C25 H7 117.7
C15 C25 H7 117.7
C24 C26 H9 109.5
C24 C26 H8 109.5
H9 C26 H8 109.5
C24 C26 H10 109.5
H9 C26 H10 109.5
H8 C26 H10 109.5
C28 C27 C11 120.86(17)
C28 C27 H11 119.6
C11 C27 H11 119.6
C27 C28 C29 120.34(17)
C27 C28 H59 119.8
C29 C28 H59 119.8
N3 C29 C28 119.59(16)
N3 C29 C9 120.88(15)
C28 C29 C9 119.54(17)
N3 C30 C43 120.06(15)
N3 C30 C8 120.26(15)
C43 C30 C8 119.69(15)
C39 C31 C32 121.36(16)
C39 C31 N1 129.42(15)
C32 C31 N1 109.21(15)
C36 C32 C31 120.32(16)
C36 C32 C4 132.33(16)
C31 C32 C4 107.35(15)
C35 C33 C5 115.84(16)
C35 C33 C34 120.57(16)
C5 C33 C34 123.54(16)
C33 C34 H13 109.5
C33 C34 H14 109.5
H13 C34 H14 109.5
C33 C34 H15 109.5
H13 C34 H15 109.5
H14 C34 H15 109.5
C33 C35 C2 124.32(17)
C33 C35 H16 117.8
C2 C35 H16 117.8
C37 C36 C32 119.90(16)
C37 C36 H20 120.0
C32 C36 H20 120.0
C36 C37 C38 118.06(16)
C36 C37 C41 121.90(16)
C38 C37 C41 120.02(16)
C39 C38 C37 124.43(17)
C39 C38 H24 117.8
C37 C38 H24 117.8
C38 C39 C31 115.91(16)
C38 C39 C40 119.98(16)
C31 C39 C40 124.03(16)
C39 C40 H21 109.5
C39 C40 H22 109.5
H21 C40 H22 109.5
C39 C40 H23 109.5
H21 C40 H23 109.5
H22 C40 H23 109.5
C37 C41 H26 109.5
C37 C41 H27 109.5
H26 C41 H27 109.5
C37 C41 H25 109.5
H26 C41 H25 109.5
H27 C41 H25 109.5
C43 C42 C6 120.79(17)
C43 C42 H29 119.6
C6 C42 H29 119.6
C42 C43 C30 120.28(16)
C42 C43 H28 119.9
C30 C43 H28 119.9
C52 C44 C45 118.60(15)
C52 C44 B1 120.79(15)
C45 C44 B1 120.21(15)
C49 C45 C44 119.46(16)
C49 C45 C46 121.09(16)
C44 C45 C46 119.43(15)
C47 C46 C48 110.63(17)
C47 C46 C45 110.63(15)
C48 C46 C45 113.74(15)
C47 C46 H34 107.2
C48 C46 H34 107.2
C45 C46 H34 107.2
C46 C47 H33 109.5
C46 C47 H31 109.5
H33 C47 H31 109.5
C46 C47 H32 109.5
H33 C47 H32 109.5
H31 C47 H32 109.5
C46 C48 H35 109.5
C46 C48 H36 109.5
H35 C48 H36 109.5
C46 C48 H37 109.5
H35 C48 H37 109.5
H36 C48 H37 109.5
C45 C49 C50 122.25(17)
C45 C49 H38 118.9
C50 C49 H38 118.9
C51 C50 C49 117.80(16)
C51 C50 C56 123.48(16)
C49 C50 C56 118.72(16)
C50 C51 C52 121.99(16)
C50 C51 H39 119.0
C52 C51 H39 119.0
C51 C52 C44 119.83(16)
C51 C52 C53 119.29(15)
C44 C52 C53 120.80(15)
C55 C53 C52 110.91(15)
C55 C53 C54 110.53(16)
C52 C53 C54 112.92(15)
C55 C53 H40 107.4
C52 C53 H40 107.4
C54 C53 H40 107.4
C53 C54 H41 109.5
C53 C54 H43 109.5
H41 C54 H43 109.5
C53 C54 H42 109.5
H41 C54 H42 109.5
H43 C54 H42 109.5
C53 C55 H45 109.5
C53 C55 H44 109.5
H45 C55 H44 109.5
C53 C55 H46 109.5
H45 C55 H46 109.5
H44 C55 H46 109.5
C57 C56 C50 114.21(15)
C57 C56 C58 110.33(15)
C50 C56 C58 110.16(15)
C57 C56 H50 107.3
C50 C56 H50 107.3
C58 C56 H50 107.3
C56 C57 H49 109.5
C56 C57 H47 109.5
H49 C57 H47 109.5
C56 C57 H48 109.5
H49 C57 H48 109.5
H47 C57 H48 109.5
C56 C58 H53 109.5
C56 C58 H52 109.5
H53 C58 H52 109.5
C56 C58 H51 109.5
H53 C58 H51 109.5
H52 C58 H51 109.5
C60 C59 C64 120.17(16)
C60 C59 N3 120.38(17)
C64 C59 N3 119.39(16)
C59 C60 C61 120.08(18)
C59 C60 H58 120.0
C61 C60 H58 120.0
C62 C61 C60 120.14(18)
C62 C61 H57 119.9
C60 C61 H57 119.9
C61 C62 C63 119.87(17)
C61 C62 H56 120.1
C63 C62 H56 120.1
C62 C63 C64 120.33(19)
C62 C63 H55 119.8
C64 C63 H55 119.8
C59 C64 C63 119.41(18)
C59 C64 H54 120.3
C63 C64 H54 120.3
C22 C65 H62 109.5
C22 C65 H61 109.5
H62 C65 H61 109.5
C22 C65 H60 109.5
H62 C65 H60 109.5
H61 C65 H60 109.5
C8 B1 C9 114.53(15)
C8 B1 C44 125.44(16)
C9 B1 C44 120.03(16)

loop_
_geom_bond_atom_site_label_1
_geom_bond_atom_site_label_2
_geom_bond_distance
N1 C5 1.413(2)
N1 C31 1.417(2)
N1 C6 1.445(2)
N2 C12 1.397(2)
N2 C23 1.400(2)
N2 C11 1.437(2)
N3 C30 1.396(2)
N3 C29 1.401(2)
N3 C59 1.450(2)
C1 C2 1.513(2)
C1 H18 0.9800
C1 H17 0.9800
C1 H1 0.9800
C2 C3 1.382(2)
C2 C35 1.400(2)
C3 C4 1.394(2)
C3 H19 0.9500
C4 C5 1.409(2)
C4 C32 1.445(2)
C5 C33 1.397(2)
C6 C7 1.369(2)
C6 C42 1.396(2)
C7 C8 1.406(2)
C7 H12 0.9500
C8 C30 1.417(2)
C8 B1 1.524(3)
C9 C10 1.410(2)
C9 C29 1.415(2)
C9 B1 1.526(3)
C10 C11 1.364(2)
C10 H30 0.9500
C11 C27 1.391(2)
C12 C13 1.405(3)
C12 C24 1.407(3)
C13 C14 1.400(2)
C13 C17 1.436(2)
C14 C15 1.373(3)
C14 H65 0.9500
C15 C25 1.403(3)
C15 C16 1.517(3)
C16 H66 0.9800
C16 H3 0.9800
C16 H2 0.9800
C17 C18 1.397(2)
C17 C23 1.409(2)
C18 C19 1.379(3)
C18 H64 0.9500
C19 C21 1.405(3)
C19 C20 1.505(3)
C20 H6 0.9800
C20 H4 0.9800
C20 H5 0.9800
C21 C22 1.382(3)
C21 H63 0.9500
C22 C23 1.403(2)
C22 C65 1.509(3)
C24 C25 1.388(3)
C24 C26 1.507(3)
C25 H7 0.9500
C26 H9 0.9800
C26 H8 0.9800
C26 H10 0.9800
C27 C28 1.370(3)
C27 H11 0.9500
C28 C29 1.406(2)
C28 H59 0.9500
C30 C43 1.408(2)
C31 C39 1.401(2)
C31 C32 1.406(2)
C32 C36 1.395(2)
C33 C35 1.392(2)
C33 C34 1.508(2)
C34 H13 0.9800
C34 H14 0.9800
C34 H15 0.9800
C35 H16 0.9500
C36 C37 1.383(2)
C36 H20 0.9500
C37 C38 1.404(2)
C37 C41 1.506(2)
C38 C39 1.386(2)
C38 H24 0.9500
C39 C40 1.509(2)
C40 H21 0.9800
C40 H22 0.9800
C40 H23 0.9800
C41 H26 0.9800
C41 H27 0.9800
C41 H25 0.9800
C42 C43 1.378(2)
C42 H29 0.9500
C43 H28 0.9500
C44 C52 1.406(2)
C44 C45 1.418(2)
C44 B1 1.579(3)
C45 C49 1.387(2)
C45 C46 1.526(2)
C46 C47 1.525(3)
C46 C48 1.525(3)
C46 H34 1.0000
C47 H33 0.9800
C47 H31 0.9800
C47 H32 0.9800
C48 H35 0.9800
C48 H36 0.9800
C48 H37 0.9800
C49 C50 1.393(2)
C49 H38 0.9500
C50 C51 1.384(2)
C50 C56 1.526(2)
C51 C52 1.396(2)
C51 H39 0.9500
C52 C53 1.527(2)
C53 C55 1.521(3)
C53 C54 1.531(3)
C53 H40 1.0000
C54 H41 0.9800
C54 H43 0.9800
C54 H42 0.9800
C55 H45 0.9800
C55 H44 0.9800
C55 H46 0.9800
C56 C57 1.522(3)
C56 C58 1.534(3)
C56 H50 1.0000
C57 H49 0.9800
C57 H47 0.9800
C57 H48 0.9800
C58 H53 0.9800
C58 H52 0.9800
C58 H51 0.9800
C59 C60 1.376(3)
C59 C64 1.381(3)
C60 C61 1.385(2)
C60 H58 0.9500
C61 C62 1.373(3)
C61 H57 0.9500
C62 C63 1.379(3)
C62 H56 0.9500
C63 C64 1.390(2)
C63 H55 0.9500
C64 H54 0.9500
C65 H62 0.9800
C65 H61 0.9800
C65 H60 0.9800
